data_2220888
loop_
_publ_author_name
'Wu, Jun'
'Xie, Min-Hao'
'Luo, Shi-Neng'
'Zou, Pei'
'He, Yong-Jun'

_publ_section_title
;
 2-Isopropoxyphenyl <i>N</i>-methylcarbamate
;
_journal_coeditor_code PV2125
_journal_issue 2
_journal_name_full 'Acta Crystallographica Section E'
_journal_page_first o381
_journal_paper_doi 10.1107/S1600536809002372
_journal_volume 65
_journal_year 2009
_chemical_formula_iupac 'C11 H15 N1 O3'
_chemical_formula_moiety 'C11 H15 N1 O3'
_chemical_formula_sum 'C11 H15 N O3'
_chemical_formula_weight 209.24
_chemical_name_systematic
;
2-Isopropoxyphenyl <i>N</i>-methylcarbamate
;
_space_group_IT_number 14
_symmetry_cell_setting monoclinic
_symmetry_space_group_name_Hall '-P 2ybc'
_symmetry_space_group_name_H-M 'P 1 21/c 1'
_atom_sites_solution_hydrogens difmap
_atom_sites_solution_primary direct
_atom_sites_solution_secondary difmap
_audit_creation_method SHELXL97
_cell_angle_alpha 90.00
_cell_angle_beta 90.59(3)
_cell_angle_gamma 90.00
_cell_formula_units_Z 4
_cell_length_a 13.275(3)
_cell_length_b 8.8890(18)
_cell_length_c 9.931(2)
_cell_measurement_reflns_used 25
_cell_measurement_temperature 293(2)
_cell_measurement_theta_max 12
_cell_measurement_theta_min 9
_cell_volume 1171.8(4)
_computing_cell_refinement 'CAD4 Software (Enraf--Nonius, 1989)'
_computing_data_collection 'CAD4 Software (Enraf--Nonius, 1989)'
_computing_data_reduction 'XCAD4 (Harms & Wocadlo, 1995)'
_computing_molecular_graphics 'SHELXTL (Sheldrick, 2008)'
_computing_publication_material 'SHELXTL (Sheldrick, 2008)'
_computing_structure_refinement 'SHELXL97 (Sheldrick, 2008)'
_computing_structure_solution 'SHELXS97 (Sheldrick, 2008)'
_diffrn_ambient_temperature 293(2)
_diffrn_measured_fraction_theta_full 1.000
_diffrn_measured_fraction_theta_max 1.000
_diffrn_measurement_device_type 'Enraf--Nonius CAD-4'
_diffrn_measurement_method \w/2\q
_diffrn_radiation_monochromator graphite
_diffrn_radiation_source 'fine-focus sealed tube'
_diffrn_radiation_type MoK\a
_diffrn_radiation_wavelength 0.71073
_diffrn_reflns_av_R_equivalents 0.0230
_diffrn_reflns_av_sigmaI/netI 0.0399
_diffrn_reflns_limit_h_max 15
_diffrn_reflns_limit_h_min -15
_diffrn_reflns_limit_k_max 10
_diffrn_reflns_limit_k_min 0
_diffrn_reflns_limit_l_max 11
_diffrn_reflns_limit_l_min 0
_diffrn_reflns_number 2257
_diffrn_reflns_theta_full 25.27
_diffrn_reflns_theta_max 25.27
_diffrn_reflns_theta_min 1.53
_diffrn_standards_decay_% 1
_diffrn_standards_interval_count 200
_diffrn_standards_interval_time 120
_diffrn_standards_number 3
_exptl_absorpt_coefficient_mu 0.086
_exptl_absorpt_correction_T_max 0.9914
_exptl_absorpt_correction_T_min 0.9746
_exptl_absorpt_correction_type psi-scan
_exptl_absorpt_process_details '(CAD-4 Software; Enraf--Nonius, 1989)'
_exptl_crystal_colour colourless
_exptl_crystal_density_diffrn 1.186
_exptl_crystal_density_method 'not measured'
_exptl_crystal_description needle
_exptl_crystal_F_000 448
_exptl_crystal_size_max 0.30
_exptl_crystal_size_mid 0.10
_exptl_crystal_size_min 0.10
_refine_diff_density_max 0.213
_refine_diff_density_min -0.160
_refine_ls_extinction_coef none
_refine_ls_extinction_method 'SHELXL97 (Sheldrick, 2008)'
_refine_ls_goodness_of_fit_ref 1.009
_refine_ls_hydrogen_treatment constr
_refine_ls_matrix_type full
_refine_ls_number_parameters 136
_refine_ls_number_reflns 2121
_refine_ls_number_restraints 0
_refine_ls_restrained_S_all 1.009
_refine_ls_R_factor_all 0.1063
_refine_ls_R_factor_gt 0.0604
_refine_ls_shift/su_max 0.000
_refine_ls_shift/su_mean 0.000
_refine_ls_structure_factor_coef Fsqd
_refine_ls_weighting_details 'calc w = 1/[\s^2^(Fo^2^)+(0.06P)^2^+0.55P] where P=(Fo^2^+2Fc^2^)/3'
_refine_ls_weighting_scheme calc
_refine_ls_wR_factor_gt 0.1309
_refine_ls_wR_factor_ref 0.1524
_reflns_number_gt 1255
_reflns_number_total 2121
_reflns_threshold_expression I>2\s(I)
_cod_data_source_file pv2125.cif
_cod_data_source_block I
_cod_original_sg_symbol_H-M 'P 21/c'
_cod_original_formula_sum 'C11 H15 N1 O3'
_cod_database_code 2220888
_cod_database_fobs_code 2220888

loop_
_symmetry_equiv_pos_as_xyz
'x, y, z'
'-x, y+1/2, -z+1/2'
'-x, -y, -z'
'x, -y-1/2, z-1/2'

loop_
_atom_site_type_symbol
_atom_site_label
_atom_site_fract_x
_atom_site_fract_y
_atom_site_fract_z
_atom_site_U_iso_or_equiv
_atom_site_adp_type
_atom_site_calc_flag
_atom_site_refinement_flags
_atom_site_occupancy
_atom_site_disorder_assembly
_atom_site_disorder_group
N1 N1 0.60393(17) 0.3161(3) -0.19856(18) 0.0506(6) Uani d . 1 . .
H H0A 0.6177 0.2831 -0.2777 0.061 Uiso calc R 1 . .
O O1 0.82141(16) 0.1745(2) 0.0186(2) 0.0748(7) Uani d . 1 . .
O O2 0.66395(14) 0.0939(2) -0.13306(16) 0.0526(5) Uani d . 1 . .
O O3 0.60236(15) 0.2566(2) 0.02273(15) 0.0566(6) Uani d . 1 . .
C C1 0.8569(3) 0.4130(4) 0.1055(4) 0.0941(12) Uani d . 1 . .
H H1A 0.7868 0.4283 0.1236 0.141 Uiso calc R 1 . .
H H1B 0.8712 0.4451 0.0154 0.141 Uiso calc R 1 . .
H H1C 0.8968 0.4705 0.1682 0.141 Uiso calc R 1 . .
C C2 0.9872(3) 0.2104(4) 0.1067(4) 0.0874(11) Uani d . 1 . .
H H2A 0.9973 0.1079 0.1341 0.131 Uiso calc R 1 . .
H H2B 1.0274 0.2756 0.1625 0.131 Uiso calc R 1 . .
H H2C 1.0067 0.2218 0.0144 0.131 Uiso calc R 1 . .
C C3 0.8819(3) 0.2495(4) 0.1202(4) 0.0884(12) Uani d . 1 . .
H H3A 0.8594 0.2159 0.2089 0.106 Uiso calc R 1 . .
C C4 0.7804(2) 0.0381(3) 0.0493(3) 0.0497(7) Uani d . 1 . .
C C5 0.6971(2) -0.0015(3) -0.0310(2) 0.0448(7) Uani d . 1 . .
C C6 0.6512(2) -0.1395(4) -0.0155(3) 0.0587(8) Uani d . 1 . .
H H6A 0.5964 -0.1656 -0.0696 0.070 Uiso calc R 1 . .
C C7 0.6867(3) -0.2379(4) 0.0800(3) 0.0692(9) Uani d . 1 . .
H H7A 0.6564 -0.3316 0.0899 0.083 Uiso calc R 1 . .
C C8 0.7652(3) -0.1993(4) 0.1594(4) 0.0707(9) Uani d . 1 . .
H H8A 0.7882 -0.2667 0.2244 0.085 Uiso calc R 1 . .
C C9 0.8130(2) -0.0602(3) 0.1463(3) 0.0668(9) Uani d . 1 . .
H H9A 0.8664 -0.0347 0.2030 0.080 Uiso calc R 1 . .
C C10 0.62194(18) 0.2312(3) -0.0929(2) 0.0386(6) Uani d . 1 . .
C C11 0.5614(2) 0.4638(3) -0.1832(3) 0.0588(8) Uani d . 1 . .
H H11A 0.5510 0.5082 -0.2704 0.088 Uiso calc R 1 . .
H H11B 0.6067 0.5254 -0.1313 0.088 Uiso calc R 1 . .
H H11C 0.4981 0.4564 -0.1378 0.088 Uiso calc R 1 . .

loop_
_atom_site_aniso_label
_atom_site_aniso_U_11
_atom_site_aniso_U_22
_atom_site_aniso_U_33
_atom_site_aniso_U_12
_atom_site_aniso_U_13
_atom_site_aniso_U_23
N1 0.0653(15) 0.0723(17) 0.0143(9) -0.0010(13) 0.0002(9) -0.0007(9)
O1 0.0689(15) 0.0644(14) 0.0905(15) -0.0241(12) -0.0349(12) 0.0110(12)
O2 0.0634(13) 0.0637(13) 0.0305(9) 0.0012(10) -0.0072(8) -0.0068(9)
O3 0.0708(14) 0.0784(14) 0.0206(9) 0.0144(11) -0.0055(8) -0.0029(9)
C1 0.103(3) 0.081(3) 0.097(3) -0.006(2) 0.004(2) -0.004(2)
C2 0.076(3) 0.095(3) 0.090(3) -0.004(2) 0.001(2) -0.001(2)
C3 0.080(3) 0.066(2) 0.119(3) -0.022(2) -0.028(2) -0.016(2)
C4 0.0456(16) 0.0444(17) 0.0590(17) -0.0041(14) -0.0059(13) 0.0040(13)
C5 0.0429(15) 0.0550(18) 0.0365(13) -0.0029(14) -0.0024(12) -0.0027(12)
C6 0.0532(19) 0.064(2) 0.0585(18) -0.0117(16) -0.0025(14) -0.0144(16)
C7 0.070(2) 0.0504(19) 0.087(2) -0.0091(17) 0.0016(19) -0.0051(18)
C8 0.071(2) 0.057(2) 0.084(2) 0.0083(18) -0.0022(18) 0.0126(17)
C9 0.056(2) 0.055(2) 0.088(2) 0.0049(16) -0.0258(17) 0.0023(17)
C10 0.0387(14) 0.0598(17) 0.0171(11) -0.0121(13) -0.0076(9) 0.0017(11)
C11 0.066(2) 0.069(2) 0.0413(15) 0.0057(17) -0.0028(14) 0.0027(14)

loop_
_atom_type_symbol
_atom_type_description
_atom_type_scat_dispersion_real
_atom_type_scat_dispersion_imag
_atom_type_scat_source
C C 0.0033 0.0016 'International Tables Vol C Tables 4.2.6.8 and 6.1.1.4'
H H 0.0000 0.0000 'International Tables Vol C Tables 4.2.6.8 and 6.1.1.4'
N1 N1 0.0061 0.0033 'International Tables Vol C Tables 4.2.6.8 and 6.1.1.4'
O O 0.0106 0.0060 'International Tables Vol C Tables 4.2.6.8 and 6.1.1.4'

loop_
_geom_angle_atom_site_label_1
_geom_angle_atom_site_label_2
_geom_angle_atom_site_label_3
_geom_angle_site_symmetry_1
_geom_angle_site_symmetry_3
_geom_angle
_geom_angle_publ_flag
C10 N1 C11 . . 120.6(2) ?
C10 N1 H0A . . 119.7 ?
C11 N1 H0A . . 119.7 ?
C4 O1 C3 . . 118.3(2) ?
C5 O2 C10 . . 116.62(17) ?
C3 C1 H1A . . 109.5 ?
C3 C1 H1B . . 109.5 ?
H1A C1 H1B . . 109.5 ?
C3 C1 H1C . . 109.5 ?
H1A C1 H1C . . 109.5 ?
H1B C1 H1C . . 109.5 ?
C3 C2 H2A . . 109.5 ?
C3 C2 H2B . . 109.5 ?
H2A C2 H2B . . 109.5 ?
C3 C2 H2C . . 109.5 ?
H2A C2 H2C . . 109.5 ?
H2B C2 H2C . . 109.5 ?
O1 C3 C2 . . 110.8(3) ?
O1 C3 C1 . . 105.0(3) ?
C2 C3 C1 . . 115.9(3) ?
O1 C3 H3A . . 108.3 ?
C2 C3 H3A . . 108.3 ?
C1 C3 H3A . . 108.3 ?
O1 C4 C9 . . 127.0(3) ?
O1 C4 C5 . . 114.2(2) ?
C9 C4 C5 . . 118.8(3) ?
C6 C5 O2 . . 119.2(2) ?
C6 C5 C4 . . 120.5(3) ?
O2 C5 C4 . . 120.2(2) ?
C7 C6 C5 . . 119.8(3) ?
C7 C6 H6A . . 120.1 ?
C5 C6 H6A . . 120.1 ?
C8 C7 C6 . . 120.1(3) ?
C8 C7 H7A . . 120.0 ?
C6 C7 H7A . . 120.0 ?
C7 C8 C9 . . 121.4(3) ?
C7 C8 H8A . . 119.3 ?
C9 C8 H8A . . 119.3 ?
C4 C9 C8 . . 119.4(3) ?
C4 C9 H9A . . 120.3 ?
C8 C9 H9A . . 120.3 ?
O3 C10 N1 . . 128.1(3) ?
O3 C10 O2 . . 121.8(2) ?
N1 C10 O2 . . 110.05(19) ?
N1 C11 H11A . . 109.5 ?
N1 C11 H11B . . 109.5 ?
H11A C11 H11B . . 109.5 ?
N1 C11 H11C . . 109.5 ?
H11A C11 H11C . . 109.5 ?
H11B C11 H11C . . 109.5 ?

loop_
_geom_bond_atom_site_label_1
_geom_bond_atom_site_label_2
_geom_bond_site_symmetry_2
_geom_bond_distance
_geom_bond_publ_flag
N1 C10 . 1.313(3) ?
N1 C11 . 1.438(4) ?
N1 H0A . 0.8600 ?
O1 C4 . 1.365(3) ?
O1 C3 . 1.446(4) ?
O2 C5 . 1.390(3) ?
O2 C10 . 1.401(3) ?
O3 C10 . 1.201(3) ?
C1 C3 . 1.498(5) ?
C1 H1A . 0.9600 ?
C1 H1B . 0.9600 ?
C1 H1C . 0.9600 ?
C2 C3 . 1.448(5) ?
C2 H2A . 0.9600 ?
C2 H2B . 0.9600 ?
C2 H2C . 0.9600 ?
C3 H3A . 0.9800 ?
C4 C9 . 1.368(4) ?
C4 C5 . 1.402(4) ?
C5 C6 . 1.379(4) ?
C6 C7 . 1.370(4) ?
C6 H6A . 0.9300 ?
C7 C8 . 1.346(4) ?
C7 H7A . 0.9300 ?
C8 C9 . 1.395(4) ?
C8 H8A . 0.9300 ?
C9 H9A . 0.9300 ?
C11 H11A . 0.9600 ?
C11 H11B . 0.9600 ?
C11 H11C . 0.9600 ?

loop_
_geom_hbond_atom_site_label_D
_geom_hbond_atom_site_label_H
_geom_hbond_atom_site_label_A
_geom_hbond_site_symmetry_A
_geom_hbond_distance_DH
_geom_hbond_distance_HA
_geom_hbond_distance_DA
_geom_hbond_angle_DHA
_geom_hbond_publ_flag
N1 H0A O3 4_565 0.8600 2.0200 2.842(2) 159.00 yes

loop_
_geom_torsion_atom_site_label_1
_geom_torsion_atom_site_label_2
_geom_torsion_atom_site_label_3
_geom_torsion_atom_site_label_4
_geom_torsion_site_symmetry_1
_geom_torsion_site_symmetry_2
_geom_torsion_site_symmetry_3
_geom_torsion_site_symmetry_4
_geom_torsion
_geom_torsion_publ_flag
C4 O1 C3 C2 . . . . 91.9(4) ?
C4 O1 C3 C1 . . . . -142.3(3) ?
C3 O1 C4 C9 . . . . -22.3(5) ?
C3 O1 C4 C5 . . . . 158.6(3) ?
C10 O2 C5 C6 . . . . 116.3(3) ?
C10 O2 C5 C4 . . . . -67.7(3) ?
O1 C4 C5 C6 . . . . 176.9(2) ?
C9 C4 C5 C6 . . . . -2.3(4) ?
O1 C4 C5 O2 . . . . 1.0(4) ?
C9 C4 C5 O2 . . . . -178.1(3) ?
O2 C5 C6 C7 . . . . 176.5(3) ?
C4 C5 C6 C7 . . . . 0.6(4) ?
C5 C6 C7 C8 . . . . 0.9(5) ?
C6 C7 C8 C9 . . . . -0.6(5) ?
O1 C4 C9 C8 . . . . -176.6(3) ?
C5 C4 C9 C8 . . . . 2.5(5) ?
C7 C8 C9 C4 . . . . -1.1(5) ?
C11 N1 C10 O3 . . . . 4.4(4) ?
C11 N1 C10 O2 . . . . -179.5(2) ?
C5 O2 C10 O3 . . . . -10.2(3) ?
C5 O2 C10 N1 . . . . 173.3(2) ?

loop_
_cod_related_entry_id
_cod_related_entry_database
_cod_related_entry_code
1 ChemSpider 4775
